data_7060981
loop_
_publ_author_name
'Li, Yonghui'
'Fan, Qingqing'
'Yang, Haiquan'
'Xie, Shangqing'
'Huang, Wei'
'Li, Xiaoyan'
'Sun, Hongjian'
'Fuhr, Olaf'
'Fenske, Dieter'

_publ_section_title
;
 Synthesis and properties of [PCP] pincer silylene cobalt(i) complexes
;
_journal_issue 42
_journal_name_full 'New Journal of Chemistry'
_journal_page_first 19950
_journal_page_last 19956
_journal_paper_doi 10.1039/D1NJ02982G
_journal_volume 45
_journal_year 2021
_chemical_formula_moiety 'C46 H59 Cl Co N2 O2 P3 Si'
_chemical_formula_sum 'C46 H59 Cl Co N2 O2 P3 Si'
_chemical_formula_weight 887.33
_space_group_crystal_system orthorhombic
_space_group_IT_number 61
_space_group_name_Hall '-P 2ac 2ab'
_space_group_name_H-M_alt 'P b c a'
_atom_sites_solution_hydrogens geom
_audit_creation_date 2021-08-26
_audit_creation_method
;
Olex2 1.2
(compiled 2017.03.28 svn.r3405 for OlexSys, GUI svn.r5337)
;
_audit_update_record
;
2021-09-14 deposited with the CCDC.	2021-09-22 downloaded from the CCDC.
;
_cell_angle_alpha 90
_cell_angle_beta 90
_cell_angle_gamma 90
_cell_formula_units_Z 8
_cell_length_a 13.6916(5)
_cell_length_b 13.9509(8)
_cell_length_c 47.3618(11)
_cell_measurement_reflns_used 20644
_cell_measurement_temperature 180
_cell_measurement_theta_max 64.34
_cell_measurement_theta_min 3.24
_cell_volume 9046.6(6)
_computing_cell_refinement 'CrysAlisPro 1.171.40.25a (Rigaku OD, 2018)'
_computing_data_collection 'CrysAlisPro 1.171.40.25a (Rigaku OD, 2018)'
_computing_data_reduction 'CrysAlisPro 1.171.40.25a (Rigaku OD, 2018)'
_computing_molecular_graphics 'Olex2 (Dolomanov et al., 2009)'
_computing_publication_material 'Olex2 (Dolomanov et al., 2009)'
_computing_structure_refinement 'XL (Sheldrick, 2008)'
_computing_structure_solution 'ShelXT (Sheldrick, 2015)'
_diffrn_ambient_temperature 180.0
_diffrn_detector_area_resol_mean 13.33
_diffrn_detector_type DECTRIS
_diffrn_measured_fraction_theta_full 0.980
_diffrn_measured_fraction_theta_max 0.971
_diffrn_measurement_device 'Eulerian 4-circle diffractometer'
_diffrn_measurement_device_type 'Stoe StadiVari'
_diffrn_measurement_method 'rotation method, \w scans'
_diffrn_radiation_type GaK\a
_diffrn_radiation_wavelength 1.34143
_diffrn_reflns_av_R_equivalents 0.0264
_diffrn_reflns_av_unetI/netI 0.0263
_diffrn_reflns_Laue_measured_fraction_full 0.980
_diffrn_reflns_Laue_measured_fraction_max 0.971
_diffrn_reflns_limit_h_max 10
_diffrn_reflns_limit_h_min -18
_diffrn_reflns_limit_k_max 18
_diffrn_reflns_limit_k_min -15
_diffrn_reflns_limit_l_max 62
_diffrn_reflns_limit_l_min -61
_diffrn_reflns_number 31022
_diffrn_reflns_point_group_measured_fraction_full 0.980
_diffrn_reflns_point_group_measured_fraction_max 0.971
_diffrn_reflns_theta_full 53.597
_diffrn_reflns_theta_max 62.567
_diffrn_reflns_theta_min 3.244
_exptl_absorpt_coefficient_mu 3.416
_exptl_absorpt_correction_T_max 0.6015
_exptl_absorpt_correction_T_min 0.1210
_exptl_absorpt_correction_type multi-scan
_exptl_absorpt_process_details
;
STOE LANA, absorption correction by scaling of reflection intensities.
J. Koziskova, F. Hahn, J. Richter, J. Kozisek, "Comparison of different
absorption corrections on the model structure of tetrakis(\m~2~-acetato)-
diaqua-di-copper(II)", Acta Chimica Slovaca, vol. 9, no. 2, 2016, pp. 136 - 140.
Afterwards a spherical absorption correction was performed within STOE LANA.
;
_exptl_crystal_colour orange
_exptl_crystal_colour_primary orange
_exptl_crystal_density_diffrn 1.303
_exptl_crystal_description plate
_exptl_crystal_F_000 3744
_exptl_crystal_size_max 0.18
_exptl_crystal_size_mid 0.16
_exptl_crystal_size_min 0.03
_refine_diff_density_max 0.630
_refine_diff_density_min -0.473
_refine_diff_density_rms 0.052
_refine_ls_extinction_method none
_refine_ls_goodness_of_fit_ref 1.050
_refine_ls_hydrogen_treatment constr
_refine_ls_matrix_type full
_refine_ls_number_parameters 515
_refine_ls_number_reflns 10660
_refine_ls_number_restraints 0
_refine_ls_restrained_S_all 1.050
_refine_ls_R_factor_all 0.0488
_refine_ls_R_factor_gt 0.0364
_refine_ls_shift/su_max 0.003
_refine_ls_shift/su_mean 0.000
_refine_ls_structure_factor_coef Fsqd
_refine_ls_weighting_details 'w=1/[\s^2^(Fo^2^)+(0.0648P)^2^] where P=(Fo^2^+2Fc^2^)/3'
_refine_ls_weighting_scheme calc
_refine_ls_wR_factor_gt 0.0963
_refine_ls_wR_factor_ref 0.1016
_reflns_Friedel_coverage 0.000
_reflns_number_gt 8488
_reflns_number_total 10660
_reflns_threshold_expression 'I > 2\s(I)'
_cod_data_source_file d1nj02982g2.cif
_cod_data_source_block sun57
_cod_depositor_comments 'Adding full bibliography for 7060978--7060981.cif.'
_cod_database_code 7060981
_shelx_shelxl_version_number 2014/7
_shelx_space_group_comment
;
The symmetry employed for this shelxl refinement is uniquely defined
by the following loop, which should always be used as a source of
symmetry information in preference to the above space-group names.
They are only intended as comments.
;
_shelx_estimated_absorpt_t_max 0.904
_shelx_estimated_absorpt_t_min 0.578
_olex2_refinement_description
;
1. Fixed Uiso
 At 1.2 times of:
  All C(H) groups, All C(H,H) groups
 At 1.5 times of:
  All C(H,H,H) groups
2.a Ternary CH refined with riding coordinates:
 C30(H30)
2.b Secondary CH2 refined with riding coordinates:
 C29(H29A,H29B), C31(H31A,H31B)
2.c Aromatic/amide H refined with riding coordinates:
 C7(H7), C8(H8), C10(H10), C11(H11), C18(H18), C19(H19), C20(H20), C21(H21),
 C22(H22), C24(H24), C25(H25), C26(H26), C27(H27), C28(H28), C33(H33), C34(H34),
  C35(H35), C36(H36), C37(H37), C39(H39), C40(H40), C41(H41), C42(H42), C43(H43)
2.d Idealised Me refined as rotating group:
 C2(H2A,H2B,H2C), C3(H3A,H3B,H3C), C4(H4A,H4B,H4C), C12(H12A,H12B,H12C),
 C14(H14A,H14B,H14C), C15(H15A,H15B,H15C), C16(H16A,H16B,H16C), C44(H44A,H44B,
 H44C), C45(H45A,H45B,H45C), C46(H46A,H46B,H46C)
;
_olex2_submission_special_instructions 'No special instructions were received'

loop_
_space_group_symop_operation_xyz
'x, y, z'
'-x+1/2, -y, z+1/2'
'-x, y+1/2, -z+1/2'
'x+1/2, -y+1/2, -z'
'-x, -y, -z'
'x-1/2, y, -z-1/2'
'x, -y-1/2, z-1/2'
'-x-1/2, y-1/2, z'

loop_
_atom_site_label
_atom_site_type_symbol
_atom_site_fract_x
_atom_site_fract_y
_atom_site_fract_z
_atom_site_U_iso_or_equiv
_atom_site_adp_type
_atom_site_occupancy
_atom_site_site_symmetry_order
_atom_site_calc_flag
_atom_site_refinement_flags_posn
_atom_site_refinement_flags_adp
_atom_site_refinement_flags_occupancy
_atom_site_disorder_assembly
_atom_site_disorder_group
Co1 Co 0.48566(2) 0.28963(2) 0.36319(2) 0.02343(7) Uani 1 1 d . . . . .
Cl1 Cl 0.55291(4) 0.12110(3) 0.42428(2) 0.04273(12) Uani 1 1 d . . . . .
P1 P 0.56919(3) 0.35901(3) 0.33044(2) 0.02915(10) Uani 1 1 d . . . . .
P2 P 0.32974(3) 0.31197(3) 0.36292(2) 0.02790(10) Uani 1 1 d . . . . .
P3 P 0.49380(3) 0.14298(3) 0.34661(2) 0.03085(10) Uani 1 1 d . . . . .
Si1 Si 0.55446(3) 0.26023(3) 0.40370(2) 0.02512(10) Uani 1 1 d . . . . .
O1 O 0.61636(9) 0.45708(9) 0.34369(3) 0.0393(3) Uani 1 1 d . . . . .
O2 O 0.31018(9) 0.42755(9) 0.36642(3) 0.0360(3) Uani 1 1 d . . . . .
N1 N 0.54588(9) 0.33165(10) 0.43775(3) 0.0272(3) Uani 1 1 d . . . . .
N2 N 0.68032(10) 0.29382(10) 0.41756(3) 0.0306(3) Uani 1 1 d . . . . .
C1 C 0.47126(12) 0.36475(13) 0.45833(4) 0.0322(4) Uani 1 1 d . . . . .
C2 C 0.37267(13) 0.33882(16) 0.44557(4) 0.0423(5) Uani 1 1 d . . . . .
H2A H 0.3632 0.3746 0.4280 0.063 Uiso 1 1 calc GR . . . .
H2B H 0.3206 0.3552 0.4589 0.063 Uiso 1 1 calc GR . . . .
H2C H 0.3707 0.2699 0.4416 0.063 Uiso 1 1 calc GR . . . .
C3 C 0.48178(15) 0.31254(16) 0.48655(4) 0.0448(5) Uani 1 1 d . . . . .
H3A H 0.4843 0.2432 0.4832 0.067 Uiso 1 1 calc GR . . . .
H3B H 0.4257 0.3277 0.4986 0.067 Uiso 1 1 calc GR . . . .
H3C H 0.5421 0.3332 0.4959 0.067 Uiso 1 1 calc GR . . . .
C4 C 0.47648(14) 0.47328(15) 0.46231(4) 0.0420(4) Uani 1 1 d . . . . .
H4A H 0.5373 0.4900 0.4720 0.063 Uiso 1 1 calc GR . . . .
H4B H 0.4207 0.4947 0.4736 0.063 Uiso 1 1 calc GR . . . .
H4C H 0.4748 0.5048 0.4438 0.063 Uiso 1 1 calc GR . . . .
C5 C 0.64297(11) 0.33920(12) 0.43977(4) 0.0275(3) Uani 1 1 d . . . . .
C6 C 0.70033(12) 0.38818(12) 0.46215(4) 0.0302(3) Uani 1 1 d . . . . .
C7 C 0.72700(13) 0.34086(14) 0.48681(4) 0.0373(4) Uani 1 1 d . . . . .
H7 H 0.7052 0.2771 0.4900 0.045 Uiso 1 1 calc R . . . .
C8 C 0.78484(14) 0.38586(15) 0.50664(4) 0.0418(4) Uani 1 1 d . . . . .
H8 H 0.8023 0.3525 0.5234 0.050 Uiso 1 1 calc R . . . .
C9 C 0.81797(13) 0.47856(15) 0.50268(4) 0.0413(4) Uani 1 1 d . . . . .
C10 C 0.79047(14) 0.52574(14) 0.47825(4) 0.0405(4) Uani 1 1 d . . . . .
H10 H 0.8118 0.5897 0.4752 0.049 Uiso 1 1 calc R . . . .
C11 C 0.73244(13) 0.48141(13) 0.45817(4) 0.0363(4) Uani 1 1 d . . . . .
H11 H 0.7145 0.5152 0.4415 0.044 Uiso 1 1 calc R . . . .
C12 C 0.88175(16) 0.52728(19) 0.52444(5) 0.0591(6) Uani 1 1 d . . . . .
H12A H 0.8407 0.5534 0.5396 0.089 Uiso 1 1 calc GR . . . .
H12B H 0.9183 0.5795 0.5155 0.089 Uiso 1 1 calc GR . . . .
H12C H 0.9276 0.4806 0.5324 0.089 Uiso 1 1 calc GR . . . .
C13 C 0.78417(12) 0.27796(13) 0.40982(4) 0.0341(4) Uani 1 1 d . . . . .
C14 C 0.84296(13) 0.23679(16) 0.43428(5) 0.0467(5) Uani 1 1 d . . . . .
H14A H 0.8553 0.2872 0.4482 0.070 Uiso 1 1 calc GR . . . .
H14B H 0.9053 0.2120 0.4272 0.070 Uiso 1 1 calc GR . . . .
H14C H 0.8061 0.1846 0.4431 0.070 Uiso 1 1 calc GR . . . .
C15 C 0.83118(14) 0.37159(14) 0.39973(5) 0.0418(4) Uani 1 1 d . . . . .
H15A H 0.7889 0.4021 0.3857 0.063 Uiso 1 1 calc GR . . . .
H15B H 0.8949 0.3577 0.3912 0.063 Uiso 1 1 calc GR . . . .
H15C H 0.8399 0.4149 0.4158 0.063 Uiso 1 1 calc GR . . . .
C16 C 0.78143(14) 0.20583(14) 0.38585(5) 0.0443(5) Uani 1 1 d . . . . .
H16A H 0.7587 0.1439 0.3930 0.066 Uiso 1 1 calc GR . . . .
H16B H 0.8471 0.1985 0.3779 0.066 Uiso 1 1 calc GR . . . .
H16C H 0.7368 0.2285 0.3711 0.066 Uiso 1 1 calc GR . . . .
C17 C 0.68024(13) 0.31294(13) 0.31330(4) 0.0340(4) Uani 1 1 d . . . . .
C18 C 0.77187(14) 0.33503(17) 0.32381(5) 0.0482(5) Uani 1 1 d . . . . .
H18 H 0.7775 0.3780 0.3393 0.058 Uiso 1 1 calc R . . . .
C19 C 0.85535(16) 0.29563(19) 0.31222(6) 0.0613(7) Uani 1 1 d . . . . .
H19 H 0.9176 0.3116 0.3198 0.074 Uiso 1 1 calc R . . . .
C20 C 0.84848(17) 0.23342(18) 0.28979(6) 0.0603(6) Uani 1 1 d . . . . .
H20 H 0.9057 0.2048 0.2822 0.072 Uiso 1 1 calc R . . . .
C21 C 0.75866(17) 0.21267(16) 0.27835(5) 0.0538(6) Uani 1 1 d . . . . .
H21 H 0.7539 0.1708 0.2626 0.065 Uiso 1 1 calc R . . . .
C22 C 0.67538(14) 0.25289(15) 0.28980(5) 0.0443(5) Uani 1 1 d . . . . .
H22 H 0.6137 0.2394 0.2815 0.053 Uiso 1 1 calc R . . . .
C23 C 0.51451(12) 0.40993(13) 0.29814(4) 0.0325(4) Uani 1 1 d . . . . .
C24 C 0.56131(14) 0.48433(15) 0.28394(4) 0.0413(4) Uani 1 1 d . . . . .
H24 H 0.6209 0.5093 0.2911 0.050 Uiso 1 1 calc R . . . .
C25 C 0.52164(16) 0.52222(16) 0.25943(4) 0.0471(5) Uani 1 1 d . . . . .
H25 H 0.5540 0.5732 0.2500 0.057 Uiso 1 1 calc R . . . .
C26 C 0.43554(16) 0.48637(16) 0.24866(4) 0.0479(5) Uani 1 1 d . . . . .
H26 H 0.4089 0.5124 0.2318 0.057 Uiso 1 1 calc R . . . .
C27 C 0.38827(15) 0.41274(17) 0.26241(4) 0.0478(5) Uani 1 1 d . . . . .
H27 H 0.3288 0.3879 0.2551 0.057 Uiso 1 1 calc R . . . .
C28 C 0.42836(14) 0.37476(15) 0.28715(4) 0.0400(4) Uani 1 1 d . . . . .
H28 H 0.3957 0.3239 0.2965 0.048 Uiso 1 1 calc R . . . .
C29 C 0.57822(13) 0.48219(13) 0.37087(4) 0.0343(4) Uani 1 1 d . . . . .
H29A H 0.5669 0.5522 0.3716 0.041 Uiso 1 1 calc R . . . .
H29B H 0.6270 0.4660 0.3855 0.041 Uiso 1 1 calc R . . . .
C30 C 0.48383(12) 0.43081(12) 0.37731(4) 0.0292(3) Uani 1 1 d . . . . .
H30 H 0.4744 0.4303 0.3982 0.035 Uiso 1 1 calc R . . . .
C31 C 0.39802(12) 0.48294(13) 0.36402(4) 0.0326(4) Uani 1 1 d . . . . .
H31A H 0.3888 0.5455 0.3735 0.039 Uiso 1 1 calc R . . . .
H31B H 0.4121 0.4952 0.3438 0.039 Uiso 1 1 calc R . . . .
C32 C 0.24349(13) 0.28845(14) 0.33367(4) 0.0356(4) Uani 1 1 d . . . . .
C33 C 0.21270(14) 0.36129(17) 0.31598(4) 0.0454(5) Uani 1 1 d . . . . .
H33 H 0.2340 0.4251 0.3193 0.054 Uiso 1 1 calc R . . . .
C34 C 0.15037(16) 0.3418(2) 0.29322(5) 0.0589(6) Uani 1 1 d . . . . .
H34 H 0.1299 0.3923 0.2811 0.071 Uiso 1 1 calc R . . . .
C35 C 0.11870(16) 0.2495(2) 0.28839(5) 0.0613(7) Uani 1 1 d . . . . .
H35 H 0.0769 0.2363 0.2729 0.074 Uiso 1 1 calc R . . . .
C36 C 0.14749(16) 0.1763(2) 0.30602(5) 0.0593(6) Uani 1 1 d . . . . .
H36 H 0.1253 0.1128 0.3027 0.071 Uiso 1 1 calc R . . . .
C37 C 0.20917(15) 0.19577(17) 0.32865(4) 0.0463(5) Uani 1 1 d . . . . .
H37 H 0.2282 0.1452 0.3409 0.056 Uiso 1 1 calc R . . . .
C38 C 0.24680(12) 0.26834(12) 0.39068(3) 0.0292(3) Uani 1 1 d . . . . .
C39 C 0.16739(12) 0.32371(15) 0.39925(4) 0.0376(4) Uani 1 1 d . . . . .
H39 H 0.1563 0.3845 0.3908 0.045 Uiso 1 1 calc R . . . .
C40 C 0.10467(13) 0.29099(15) 0.41993(4) 0.0410(5) Uani 1 1 d . . . . .
H40 H 0.0518 0.3301 0.4259 0.049 Uiso 1 1 calc R . . . .
C41 C 0.11801(13) 0.20236(15) 0.43198(4) 0.0406(4) Uani 1 1 d . . . . .
H41 H 0.0743 0.1800 0.4461 0.049 Uiso 1 1 calc R . . . .
C42 C 0.19584(14) 0.14573(14) 0.42338(4) 0.0393(4) Uani 1 1 d . . . . .
H42 H 0.2047 0.0838 0.4313 0.047 Uiso 1 1 calc R . . . .
C43 C 0.26059(13) 0.17978(13) 0.40321(4) 0.0342(4) Uani 1 1 d . . . . .
H43 H 0.3152 0.1418 0.3979 0.041 Uiso 1 1 calc R . . . .
C44 C 0.42853(15) 0.04272(14) 0.36303(4) 0.0413(4) Uani 1 1 d . . . . .
H44A H 0.4465 0.0385 0.3830 0.062 Uiso 1 1 calc GR . . . .
H44B H 0.4462 -0.0171 0.3535 0.062 Uiso 1 1 calc GR . . . .
H44C H 0.3580 0.0531 0.3614 0.062 Uiso 1 1 calc GR . . . .
C45 C 0.61365(14) 0.08523(14) 0.34385(5) 0.0423(4) Uani 1 1 d . . . . .
H45A H 0.6594 0.1286 0.3344 0.064 Uiso 1 1 calc GR . . . .
H45B H 0.6076 0.0259 0.3329 0.064 Uiso 1 1 calc GR . . . .
H45C H 0.6380 0.0703 0.3628 0.064 Uiso 1 1 calc GR . . . .
C46 C 0.44872(15) 0.12490(15) 0.31045(4) 0.0416(4) Uani 1 1 d . . . . .
H46A H 0.3807 0.1465 0.3092 0.062 Uiso 1 1 calc GR . . . .
H46B H 0.4524 0.0567 0.3056 0.062 Uiso 1 1 calc GR . . . .
H46C H 0.4890 0.1619 0.2972 0.062 Uiso 1 1 calc GR . . . .

loop_
_atom_site_aniso_label
_atom_site_aniso_U_11
_atom_site_aniso_U_22
_atom_site_aniso_U_33
_atom_site_aniso_U_23
_atom_site_aniso_U_13
_atom_site_aniso_U_12
Co1 0.02811(12) 0.02183(13) 0.02034(12) -0.00049(9) 0.00103(8) -0.00138(9)
Cl1 0.0619(3) 0.0272(2) 0.0391(3) 0.00762(18) -0.0127(2) -0.0044(2)
P1 0.0338(2) 0.0279(2) 0.0258(2) 0.00066(17) 0.00456(16) -0.00331(17)
P2 0.0289(2) 0.0309(2) 0.0240(2) 0.00166(17) -0.00050(15) -0.00042(16)
P3 0.0404(2) 0.0247(2) 0.0274(2) -0.00404(17) 0.00239(17) -0.00348(17)
Si1 0.0283(2) 0.0227(2) 0.0243(2) 0.00002(17) -0.00130(16) 0.00055(17)
O1 0.0483(7) 0.0336(7) 0.0360(7) -0.0014(6) 0.0072(6) -0.0128(6)
O2 0.0336(6) 0.0314(7) 0.0430(7) 0.0036(6) 0.0031(5) 0.0041(5)
N1 0.0291(6) 0.0302(7) 0.0222(7) -0.0027(6) -0.0018(5) -0.0004(6)
N2 0.0279(6) 0.0306(7) 0.0333(8) -0.0035(6) -0.0032(6) 0.0013(6)
C1 0.0347(8) 0.0393(10) 0.0225(8) -0.0049(7) -0.0002(6) 0.0009(7)
C2 0.0331(8) 0.0616(13) 0.0321(10) -0.0087(9) 0.0016(7) -0.0026(9)
C3 0.0477(11) 0.0610(13) 0.0257(9) 0.0031(9) 0.0020(8) -0.0051(10)
C4 0.0457(10) 0.0430(11) 0.0374(10) -0.0104(9) -0.0002(8) 0.0067(9)
C5 0.0315(7) 0.0231(8) 0.0278(8) 0.0038(7) -0.0044(6) 0.0010(6)
C6 0.0322(8) 0.0291(9) 0.0292(9) -0.0002(7) -0.0052(6) -0.0003(7)
C7 0.0421(9) 0.0349(10) 0.0350(10) 0.0061(8) -0.0084(8) -0.0003(8)
C8 0.0446(10) 0.0514(12) 0.0295(10) 0.0036(9) -0.0095(8) 0.0071(9)
C9 0.0330(8) 0.0544(12) 0.0363(10) -0.0118(9) -0.0063(7) 0.0005(8)
C10 0.0444(10) 0.0373(10) 0.0398(11) -0.0053(9) -0.0042(8) -0.0082(8)
C11 0.0449(9) 0.0320(9) 0.0319(10) 0.0020(8) -0.0081(7) -0.0041(8)
C12 0.0482(11) 0.0785(17) 0.0504(13) -0.0203(12) -0.0158(10) -0.0029(11)
C13 0.0288(8) 0.0296(9) 0.0438(11) 0.0025(8) 0.0015(7) 0.0013(7)
C14 0.0313(9) 0.0497(12) 0.0590(14) 0.0152(11) -0.0002(9) 0.0054(8)
C15 0.0423(10) 0.0371(10) 0.0459(12) 0.0036(9) 0.0049(8) -0.0067(8)
C16 0.0372(9) 0.0352(10) 0.0605(14) -0.0074(9) 0.0111(9) 0.0037(8)
C17 0.0360(8) 0.0338(9) 0.0321(9) 0.0063(8) 0.0074(7) -0.0015(7)
C18 0.0395(10) 0.0624(14) 0.0426(12) -0.0036(11) 0.0056(8) -0.0062(10)
C19 0.0363(10) 0.0829(18) 0.0646(16) -0.0028(14) 0.0077(10) 0.0013(11)
C20 0.0465(11) 0.0645(15) 0.0699(17) 0.0012(13) 0.0230(11) 0.0110(11)
C21 0.0554(12) 0.0497(13) 0.0562(14) -0.0098(11) 0.0188(11) 0.0015(10)
C22 0.0417(10) 0.0471(11) 0.0442(12) -0.0045(10) 0.0086(9) -0.0017(9)
C23 0.0412(9) 0.0308(9) 0.0254(8) 0.0011(7) 0.0080(7) 0.0021(7)
C24 0.0491(10) 0.0418(11) 0.0329(10) 0.0053(8) 0.0039(8) -0.0045(9)
C25 0.0682(13) 0.0422(11) 0.0311(10) 0.0088(9) 0.0071(9) -0.0041(10)
C26 0.0626(13) 0.0547(13) 0.0263(9) 0.0061(9) 0.0020(9) 0.0080(10)
C27 0.0508(11) 0.0588(14) 0.0339(10) 0.0043(10) -0.0033(9) -0.0056(10)
C28 0.0425(9) 0.0438(11) 0.0335(10) 0.0052(8) 0.0052(8) -0.0038(8)
C29 0.0412(9) 0.0267(9) 0.0350(9) -0.0035(7) -0.0032(7) -0.0006(7)
C30 0.0406(9) 0.0225(8) 0.0244(8) -0.0012(6) 0.0002(6) 0.0016(7)
C31 0.0397(9) 0.0249(9) 0.0332(9) 0.0026(7) 0.0019(7) 0.0014(7)
C32 0.0299(8) 0.0523(11) 0.0245(8) 0.0031(8) 0.0010(7) 0.0005(8)
C33 0.0407(10) 0.0604(13) 0.0350(11) 0.0074(10) -0.0017(8) 0.0084(9)
C34 0.0445(11) 0.0961(19) 0.0362(11) 0.0157(13) -0.0069(9) 0.0115(12)
C35 0.0423(11) 0.109(2) 0.0320(11) 0.0015(13) -0.0094(9) -0.0129(13)
C36 0.0557(12) 0.0879(18) 0.0344(11) -0.0024(12) -0.0063(10) -0.0277(13)
C37 0.0464(10) 0.0595(13) 0.0331(10) 0.0036(9) -0.0065(8) -0.0153(10)
C38 0.0283(7) 0.0355(9) 0.0237(8) -0.0003(7) -0.0022(6) -0.0030(7)
C39 0.0324(8) 0.0439(11) 0.0366(10) 0.0031(9) -0.0007(7) 0.0012(8)
C40 0.0324(9) 0.0531(12) 0.0376(10) -0.0018(9) 0.0038(7) -0.0005(8)
C41 0.0351(9) 0.0554(13) 0.0313(9) 0.0014(9) 0.0030(7) -0.0111(8)
C42 0.0446(10) 0.0401(10) 0.0333(10) 0.0059(8) -0.0008(8) -0.0078(8)
C43 0.0352(8) 0.0372(10) 0.0300(9) -0.0003(8) 0.0003(7) 0.0001(7)
C44 0.0556(11) 0.0297(10) 0.0386(11) -0.0033(8) 0.0017(8) -0.0083(9)
C45 0.0518(11) 0.0303(10) 0.0449(11) -0.0056(9) 0.0047(9) 0.0061(8)
C46 0.0550(11) 0.0392(11) 0.0307(10) -0.0092(8) 0.0019(8) -0.0075(9)

loop_
_atom_type_symbol
_atom_type_description
_atom_type_scat_dispersion_real
_atom_type_scat_dispersion_imag
_atom_type_scat_source
C C 0.0150 0.0070 'International Tables Vol C Tables 4.2.6.8 and 6.1.1.4'
H H 0.0000 0.0000 'International Tables Vol C Tables 4.2.6.8 and 6.1.1.4'
Cl Cl 0.3290 0.5400 'International Tables Vol C Tables 4.2.6.8 and 6.1.1.4'
Co Co -0.6670 2.8830 'International Tables Vol C Tables 4.2.6.8 and 6.1.1.4'
N N 0.0250 0.0140 'International Tables Vol C Tables 4.2.6.8 and 6.1.1.4'
O O 0.0410 0.0250 'International Tables Vol C Tables 4.2.6.8 and 6.1.1.4'
P P 0.2600 0.3350 'International Tables Vol C Tables 4.2.6.8 and 6.1.1.4'
Si Si 0.2150 0.2490 'International Tables Vol C Tables 4.2.6.8 and 6.1.1.4'

loop_
_geom_angle_atom_site_label_1
_geom_angle_atom_site_label_2
_geom_angle_atom_site_label_3
_geom_angle
_geom_angle_site_symmetry_1
_geom_angle_site_symmetry_3
_geom_angle_publ_flag
P1 Co1 P2 117.106(19) . . ?
P1 Co1 P3 97.711(19) . . ?
P1 Co1 Si1 119.280(19) . . ?
P2 Co1 P3 100.534(19) . . ?
P2 Co1 Si1 117.436(19) . . ?
Si1 Co1 P3 96.766(19) . . ?
C30 Co1 P1 79.20(5) . . ?
C30 Co1 P2 81.56(5) . . ?
C30 Co1 P3 176.84(5) . . ?
C30 Co1 Si1 84.28(5) . . ?
O1 P1 Co1 107.98(5) . . ?
O1 P1 C17 97.76(8) . . ?
O1 P1 C23 98.97(8) . . ?
C17 P1 Co1 126.80(6) . . ?
C17 P1 C23 95.96(8) . . ?
C23 P1 Co1 123.63(6) . . ?
O2 P2 Co1 107.61(5) . . ?
O2 P2 C32 98.37(8) . . ?
O2 P2 C38 98.74(7) . . ?
C32 P2 Co1 127.63(6) . . ?
C38 P2 Co1 123.94(6) . . ?
C38 P2 C32 94.72(8) . . ?
C44 P3 Co1 122.33(7) . . ?
C44 P3 C46 97.30(9) . . ?
C45 P3 Co1 118.74(7) . . ?
C45 P3 C44 97.54(10) . . ?
C45 P3 C46 100.02(10) . . ?
C46 P3 Co1 116.39(7) . . ?
Cl1 Si1 Co1 124.05(2) . . ?
N1 Si1 Co1 128.53(5) . . ?
N1 Si1 Cl1 94.99(5) . . ?
N1 Si1 N2 68.51(6) . . ?
N2 Si1 Co1 130.53(5) . . ?
N2 Si1 Cl1 94.24(5) . . ?
C29 O1 P1 113.87(10) . . ?
C31 O2 P2 112.59(10) . . ?
C1 N1 Si1 139.70(11) . . ?
C5 N1 Si1 92.32(10) . . ?
C5 N1 C1 127.77(14) . . ?
C5 N2 Si1 92.40(10) . . ?
C5 N2 C13 129.39(15) . . ?
C13 N2 Si1 138.17(12) . . ?
N1 C1 C2 105.97(14) . . ?
N1 C1 C3 111.14(14) . . ?
N1 C1 C4 110.90(15) . . ?
C2 C1 C3 108.51(15) . . ?
C2 C1 C4 109.03(15) . . ?
C4 C1 C3 111.11(16) . . ?
N1 C5 C6 127.79(15) . . ?
N2 C5 N1 106.77(14) . . ?
N2 C5 C6 125.44(15) . . ?
C7 C6 C5 121.32(15) . . ?
C11 C6 C5 120.17(15) . . ?
C11 C6 C7 118.44(16) . . ?
C8 C7 C6 120.43(18) . . ?
C7 C8 C9 121.44(18) . . ?
C8 C9 C10 117.96(17) . . ?
C8 C9 C12 121.2(2) . . ?
C10 C9 C12 120.9(2) . . ?
C9 C10 C11 121.20(18) . . ?
C10 C11 C6 120.53(17) . . ?
N2 C13 C14 111.98(16) . . ?
N2 C13 C15 110.62(14) . . ?
N2 C13 C16 105.07(14) . . ?
C14 C13 C15 109.66(16) . . ?
C16 C13 C14 109.38(16) . . ?
C16 C13 C15 110.03(16) . . ?
C18 C17 P1 120.83(15) . . ?
C18 C17 C22 117.64(18) . . ?
C22 C17 P1 121.52(14) . . ?
C19 C18 C17 121.2(2) . . ?
C20 C19 C18 120.1(2) . . ?
C21 C20 C19 119.9(2) . . ?
C20 C21 C22 119.9(2) . . ?
C21 C22 C17 121.2(2) . . ?
C24 C23 P1 120.02(14) . . ?
C28 C23 P1 121.53(14) . . ?
C28 C23 C24 118.43(17) . . ?
C25 C24 C23 120.54(19) . . ?
C26 C25 C24 120.44(19) . . ?
C27 C26 C25 119.8(2) . . ?
C26 C27 C28 119.6(2) . . ?
C23 C28 C27 121.15(18) . . ?
O1 C29 C30 112.18(14) . . ?
C29 C30 Co1 112.00(11) . . ?
C29 C30 C31 110.58(14) . . ?
C31 C30 Co1 109.25(11) . . ?
O2 C31 C30 110.98(14) . . ?
C33 C32 P2 121.19(16) . . ?
C33 C32 C37 118.35(18) . . ?
C37 C32 P2 120.45(15) . . ?
C32 C33 C34 120.6(2) . . ?
C35 C34 C33 120.0(2) . . ?
C36 C35 C34 120.2(2) . . ?
C35 C36 C37 119.8(2) . . ?
C36 C37 C32 121.1(2) . . ?
C39 C38 P2 120.38(14) . . ?
C43 C38 P2 121.17(13) . . ?
C43 C38 C39 118.44(16) . . ?
C40 C39 C38 120.56(18) . . ?
C41 C40 C39 120.64(18) . . ?
C40 C41 C42 119.51(18) . . ?
C43 C42 C41 119.87(18) . . ?
C38 C43 C42 120.93(17) . . ?

loop_
_geom_bond_atom_site_label_1
_geom_bond_atom_site_label_2
_geom_bond_distance
_geom_bond_site_symmetry_2
_geom_bond_publ_flag
Co1 P1 2.1564(5) . ?
Co1 P2 2.1575(5) . ?
Co1 P3 2.1943(5) . ?
Co1 Si1 2.1762(5) . ?
Co1 C30 2.0802(16) . ?
Cl1 Si1 2.1722(6) . ?
P1 O1 1.6378(13) . ?
P1 C17 1.8396(18) . ?
P1 C23 1.8455(18) . ?
P2 O2 1.6428(13) . ?
P2 C32 1.8497(18) . ?
P2 C38 1.8409(17) . ?
P3 C44 1.833(2) . ?
P3 C45 1.833(2) . ?
P3 C46 1.838(2) . ?
Si1 N1 1.8995(14) . ?
Si1 N2 1.9028(14) . ?
O1 C29 1.433(2) . ?
O2 C31 1.434(2) . ?
N1 C1 1.486(2) . ?
N1 C5 1.337(2) . ?
N2 C5 1.330(2) . ?
N2 C13 1.485(2) . ?
C1 C2 1.523(2) . ?
C1 C3 1.529(3) . ?
C1 C4 1.527(3) . ?
C5 C6 1.486(2) . ?
C6 C7 1.391(2) . ?
C6 C11 1.386(2) . ?
C7 C8 1.379(3) . ?
C8 C9 1.383(3) . ?
C9 C10 1.383(3) . ?
C9 C12 1.512(3) . ?
C10 C11 1.385(2) . ?
C13 C14 1.523(3) . ?
C13 C15 1.533(3) . ?
C13 C16 1.517(3) . ?
C17 C18 1.384(3) . ?
C17 C22 1.395(3) . ?
C18 C19 1.382(3) . ?
C19 C20 1.375(4) . ?
C20 C21 1.375(3) . ?
C21 C22 1.382(3) . ?
C23 C24 1.393(3) . ?
C23 C28 1.380(3) . ?
C24 C25 1.387(3) . ?
C25 C26 1.378(3) . ?
C26 C27 1.378(3) . ?
C27 C28 1.398(3) . ?
C29 C30 1.509(2) . ?
C30 C31 1.518(2) . ?
C32 C33 1.383(3) . ?
C32 C37 1.396(3) . ?
C33 C34 1.402(3) . ?
C34 C35 1.378(4) . ?
C35 C36 1.376(4) . ?
C36 C37 1.391(3) . ?
C38 C39 1.394(2) . ?
C38 C43 1.384(2) . ?
C39 C40 1.380(3) . ?
C40 C41 1.374(3) . ?
C41 C42 1.388(3) . ?
C42 C43 1.387(3) . ?
